data_4121382
loop_
_publ_author_name
'David E. Herbert'
'Davide Lionetti'
'Jonathan Rittle'
'Theodor Agapie'

_publ_contact_author_address
;
Beckman Institute
Caltech 139-74
Pasadena CA 91125
USA
;
_publ_contact_author_email xray@caltech.edu
_publ_contact_author_name 'Xray Staff'
_publ_section_title
;
 Heterometallic Triiron-Oxo/Hydroxo Clusters: Effect of Redox-Inactive
 Metals
;
_journal_name_full 'Journal of the American Chemical Society'
_journal_page_first 19075
_journal_page_last 19078
_journal_paper_doi 10.1021/ja4104974
_journal_volume 135
_journal_year 2013
_chemical_formula_moiety 'C66 H56 F3 Fe3 N6 O14 S Sc, C H2 Cl2, 2(C F3 O3 S), C4 H10 O2, C4 H9 O'
_chemical_formula_sum 'C77 H77 Cl2 F9 Fe3 N6 O23 S3 Sc'
_chemical_formula_weight 2005.03
_chemical_name_systematic
;
 ?
;
_space_group_crystal_system monoclinic
_space_group_IT_number 14
_space_group_name_Hall '-P 2ybc'
_space_group_name_H-M_alt 'P 1 21/c 1'
_symmetry_space_group_name_Hall '-P 2ybc'
_symmetry_space_group_name_H-M 'P 1 21/c 1'
_atom_sites_solution_hydrogens geom
_atom_sites_solution_primary dual
_audit_creation_date 2013-09-26
_audit_creation_method
;
Olex2 1.2
(compiled 2013.09.17 svn.r2790 for OlexSys, GUI svn.r4601),
 SHELXL-2013,
 and manual edit
;
_cell_angle_alpha 90
_cell_angle_beta 102.693(7)
_cell_angle_gamma 90
_cell_formula_units_Z 4
_cell_length_a 14.5972(18)
_cell_length_b 25.161(3)
_cell_length_c 23.470(3)
_cell_measurement_reflns_used 9739
_cell_measurement_temperature 100
_cell_measurement_theta_max 32.26
_cell_measurement_theta_min 2.21
_cell_volume 8409.4(18)
_computing_cell_refinement 'SAINT V8.32B (Bruker-AXS, 2007)'
_computing_data_collection 'APEX2 2013.2-0 (Bruker-AXS, 2007)'
_computing_data_reduction 'SAINT V8.32B (Bruker-AXS, 2007)'
_computing_molecular_graphics 'DIAMOND 3 (Crystal Impact, 1999)'
_computing_publication_material
;
O. V. Dolomanov, L. J. Bourhis, R. J. Gildea, J. A. K. Howard and H. Puschmann,
OLEX2: a complete structure solution, refinement and analysis program.
J. Appl. Cryst. (2009). 42, 339-341.
 and SHELXTL (Bruker-AXS, 2007)
;
_computing_structure_refinement 'SHELXL-2013/2 (Sheldrick, 2013)'
_computing_structure_solution 'SHELXT (Sheldrick, 2012)'
_diffrn_ambient_temperature 100
_diffrn_detector_area_resol_mean 8.33
_diffrn_measured_fraction_theta_full 0.995
_diffrn_measured_fraction_theta_max 0.946
_diffrn_measurement_device_type 'Bruker APEX-II CCD'
_diffrn_measurement_method '\f and \w scans'
_diffrn_radiation_type MoK\a
_diffrn_radiation_wavelength 0.71073
_diffrn_reflns_av_R_equivalents 0.0730
_diffrn_reflns_av_unetI/netI 0.0479
_diffrn_reflns_Laue_measured_fraction_full 0.995
_diffrn_reflns_Laue_measured_fraction_max 0.946
_diffrn_reflns_limit_h_max 23
_diffrn_reflns_limit_h_min -23
_diffrn_reflns_limit_k_max 40
_diffrn_reflns_limit_k_min -39
_diffrn_reflns_limit_l_max 36
_diffrn_reflns_limit_l_min -38
_diffrn_reflns_number 380123
_diffrn_reflns_point_group_measured_fraction_full 0.995
_diffrn_reflns_point_group_measured_fraction_max 0.946
_diffrn_reflns_theta_full 25.000
_diffrn_reflns_theta_max 35.992
_diffrn_reflns_theta_min 1.619
_diffrn_source_current 30
_diffrn_source_power 1.5
_diffrn_source_target Mo
_diffrn_source_voltage 50
_diffrn_standards_number 0
_exptl_absorpt_coefficient_mu 0.820
_exptl_absorpt_correction_T_max 1.0000
_exptl_absorpt_correction_T_min 0.8899
_exptl_absorpt_correction_type multi-scan
_exptl_absorpt_process_details
;
SADABS-2012/1 (Bruker,2012) was used for absorption correction.
wR2(int) was 0.0668 before and 0.0609 after correction.
The Ratio of minimum to maximum transmission is 0.8899.
The \l/2 correction factor is 0.0015.
;
_exptl_crystal_colour brown
_exptl_crystal_density_diffrn 1.584
_exptl_crystal_description chunk
_exptl_crystal_F_000 4108
_exptl_crystal_size_max 0.51
_exptl_crystal_size_mid 0.44
_exptl_crystal_size_min 0.40
_refine_diff_density_max 4.306
_refine_diff_density_min -3.124
_refine_diff_density_rms 0.237
_refine_ls_extinction_method none
_refine_ls_goodness_of_fit_ref 1.095
_refine_ls_hydrogen_treatment constr
_refine_ls_matrix_type full
_refine_ls_number_parameters 1162
_refine_ls_number_reflns 37662
_refine_ls_number_restraints 0
_refine_ls_restrained_S_all 1.095
_refine_ls_R_factor_all 0.1636
_refine_ls_R_factor_gt 0.1248
_refine_ls_shift/su_max 0.001
_refine_ls_shift/su_mean 0.000
_refine_ls_structure_factor_coef Fsqd
_refine_ls_weighting_details 'w=1/[\s^2^(Fo^2^)+(0.1066P)^2^+119.8983P] where P=(Fo^2^+2Fc^2^)/3'
_refine_ls_weighting_scheme calc
_refine_ls_wR_factor_gt 0.3287
_refine_ls_wR_factor_ref 0.3558
_reflns_Friedel_coverage 0.000
_reflns_number_gt 26815
_reflns_number_total 37662
_reflns_threshold_expression 'I > 2\s(I)'
_cod_data_source_file ja4104974_Sc.cif
_cod_data_source_block ddl24
_cod_original_cell_volume 8409.4(17)
_cod_database_code 4121382
_cod_database_fobs_code 4121382
_shelx_space_group_comment
;
The symmetry employed for this shelxl refinement is uniquely defined
by the following loop, which should always be used as a source of
symmetry information in preference to the above space-group names.
They are only intended as comments.
;
_olex2_refinement_description
;
1. Fixed Uiso
 At 1.2 times of:
  All C(H) groups, All C(H,H) groups, All O(H) groups
 At 1.5 times of:
  All C(H,H,H) groups
2. others
 Sof(S3A)=Sof(F9A)=Sof(O19A)=Sof(C76A)=1-FVAR(1)
 Sof(S3)=Sof(F9)=Sof(O19)=Sof(C76)=FVAR(1)
3.a Secondary CH2 refined with riding coordinates:
 C64(H64a,H64b), C65(H65a,H65b), C70(H70a,H70b), C73(H73a,H73b), C74(H74a,
 H74b), C77(H77a,H77b)
3.b Aromatic/amide H refined with riding coordinates:
 O5(H5), C1(H1), C3(H3), C5(H5a), C8(H8), C9(H9), C10(H10), C11(H11), C15(H15),
  C16(H16), C17(H17), C18(H18), C20(H20), C21(H21), C22(H22), C23(H23),
 C25(H25), C26(H26), C27(H27), C28(H28), C32(H32), C33(H33), C34(H34), C35(H35),
  C37(H37), C38(H38), C39(H39), C40(H40), C42(H42), C43(H43), C44(H44),
 C45(H45), C49(H49), C50(H50), C51(H51), C52(H52), C54(H54), C55(H55), C56(H56),
  C57(H57), C69(H69)
3.c Idealised Me refined as rotating group:
 C59(H59a,H59b,H59c), C61(H61a,H61b,H61c), C63(H63a,H63b,H63c), C66(H66a,H66b,
 H66c), C68(H68a,H68b,H68c), C71(H71a,H71b,H71c), C72(H72a,H72b,H72c), C75(H75a,
 H75b,H75c)
;

loop_
_space_group_symop_operation_xyz
'x, y, z'
'-x, y+1/2, -z+1/2'
'-x, -y, -z'
'x, -y-1/2, z-1/2'

loop_
_atom_site_label
_atom_site_type_symbol
_atom_site_fract_x
_atom_site_fract_y
_atom_site_fract_z
_atom_site_U_iso_or_equiv
_atom_site_adp_type
_atom_site_occupancy
_atom_site_site_symmetry_order
_atom_site_calc_flag
_atom_site_refinement_flags_posn
_atom_site_refinement_flags_adp
_atom_site_refinement_flags_occupancy
_atom_site_disorder_assembly
_atom_site_disorder_group
Fe1 Fe 0.30996(5) 0.09196(3) 0.74506(3) 0.01772(13) Uani 1 1 d . . . A 1
Fe2 Fe 0.09112(5) 0.09753(3) 0.72064(3) 0.01432(12) Uani 1 1 d . . . A 1
Fe3 Fe 0.20766(5) 0.13955(3) 0.83302(3) 0.01538(12) Uani 1 1 d . . . A 1
Sc1 Sc 0.15140(6) -0.00519(3) 0.79749(4) 0.01474(15) Uani 1 1 d . . . A 1
Cl1 Cl 0.4446(3) 0.94584(18) 0.5315(2) 0.1014(13) Uani 1 1 d . . . B 1
Cl2 Cl 0.3662(3) 0.86049(18) 0.44934(17) 0.0896(11) Uani 1 1 d . . . B 1
S1 S 0.22649(10) -0.06857(6) 0.92517(5) 0.0230(2) Uani 1 1 d . . . A 1
S2 S 0.23993(10) 0.78784(5) 0.62047(6) 0.0237(2) Uani 1 1 d . . . C 1
S3 S 0.84691(18) 0.97386(10) 0.59299(11) 0.0204(7) Uani 0.527(7) 1 d . . P D 1
S3A S 0.8400(3) 0.95801(14) 0.62351(17) 0.0384(11) Uani 0.473(7) 1 d . . P D 2
F1 F 0.1069(4) -0.13554(18) 0.95521(19) 0.0420(10) Uani 1 1 d . . . A 1
F2 F 0.0786(4) -0.0536(2) 0.9686(2) 0.0504(13) Uani 1 1 d . . . A 1
F3 F 0.1922(4) -0.0925(2) 1.02667(17) 0.0484(12) Uani 1 1 d . . . A 1
F4 F 0.2314(7) 0.7649(3) 0.5114(3) 0.096(3) Uani 1 1 d . . . C 1
F5 F 0.1343(5) 0.7216(2) 0.5495(3) 0.075(2) Uani 1 1 d . . . C 1
F6 F 0.2831(6) 0.7027(3) 0.5692(3) 0.089(3) Uani 1 1 d . . . C 1
F7 F 0.6627(4) 0.9740(3) 0.5871(3) 0.078(2) Uani 1 1 d . . . . .
F8 F 0.7382(4) 1.0394(3) 0.6328(3) 0.072(2) Uani 1 1 d . . . . .
F9 F 0.7539(10) 0.9580(5) 0.6752(5) 0.058(3) Uani 0.527(7) 1 d . . P D 1
F9A F 0.7583(10) 1.0214(4) 0.5392(4) 0.054(3) Uani 0.473(7) 1 d . . P D 2
O1 O 0.3056(3) 0.16266(15) 0.79333(15) 0.0187(6) Uani 1 1 d . . . A 1
O2 O 0.1013(2) 0.16459(13) 0.76449(15) 0.0153(6) Uani 1 1 d . . . A 1
O3 O 0.1976(2) 0.11655(14) 0.68355(14) 0.0160(6) Uani 1 1 d . . . A 1
O4 O 0.1930(2) 0.07455(13) 0.78814(14) 0.0157(6) Uani 1 1 d . . . A 1
O5 O 0.0773(3) 0.02096(13) 0.71689(14) 0.0166(6) Uani 1 1 d . . . A 1
H5 H 0.0441 0.0002 0.6853 0.020 Uiso 1 1 calc R U . A 1
O6 O 0.3978(3) 0.04671(18) 0.80748(18) 0.0250(7) Uani 1 1 d . . . A 1
O7 O 0.2959(3) -0.01542(16) 0.82138(17) 0.0213(7) Uani 1 1 d . . . A 1
O8 O 0.1398(3) 0.10799(14) 0.89150(16) 0.0189(6) Uani 1 1 d . . . A 1
O9 O 0.0774(3) 0.03047(14) 0.85476(15) 0.0186(6) Uani 1 1 d . . . A 1
O10 O 0.1641(3) -0.06650(15) 0.86778(16) 0.0213(7) Uani 1 1 d . . . A 1
O11 O 0.2603(4) -0.0171(2) 0.9480(2) 0.0364(11) Uani 1 1 d . . . A 1
O12 O 0.2938(4) -0.1110(2) 0.9326(2) 0.0385(11) Uani 1 1 d . . . A 1
O13 O 0.1723(3) -0.07758(15) 0.74338(17) 0.0225(7) Uani 1 1 d . . . A 1
O14 O 0.0100(3) -0.06065(15) 0.77740(17) 0.0232(7) Uani 1 1 d . . . A 1
O15 O 0.2263(4) 0.7542(2) 0.6676(2) 0.0409(12) Uani 1 1 d . . . C 1
O16 O 0.3342(4) 0.8058(2) 0.6257(4) 0.0558(18) Uani 1 1 d . . . C 1
O17 O 0.1677(3) 0.82678(18) 0.6039(2) 0.0323(9) Uani 1 1 d . . . C 1
O18 O 0.9220(4) 0.9947(2) 0.6334(2) 0.0389(11) Uani 1 1 d . . . . .
O19 O 0.8199(7) 1.0034(4) 0.5394(4) 0.0321(19) Uani 0.527(7) 1 d . . P D 1
O19A O 0.8138(13) 0.9438(6) 0.6786(6) 0.056(4) Uani 0.473(7) 1 d . . P D 2
O20 O 0.8451(6) 0.9171(2) 0.5836(3) 0.0545(17) Uani 1 1 d . . . . .
O21 O 0.4906(8) 0.4079(5) 0.7200(5) 0.106(4) Uani 1 1 d . . . . .
O22 O 0.4850(8) 0.3273(4) 0.6298(6) 0.096(3) Uani 1 1 d . . . . .
O23 O 0.2079(5) 0.1012(3) 0.0662(3) 0.0505(15) Uani 1 1 d . . . . .
N1 N 0.2920(3) 0.03154(18) 0.67602(19) 0.0212(8) Uani 1 1 d . . . A 1
N2 N 0.0263(3) 0.10983(16) 0.63073(17) 0.0179(7) Uani 1 1 d . . . A 1
N3 N -0.0397(3) 0.10249(16) 0.75601(18) 0.0173(7) Uani 1 1 d . . . A 1
N4 N 0.1525(3) 0.21265(16) 0.86059(18) 0.0188(7) Uani 1 1 d . . . A 1
N5 N 0.3366(3) 0.13455(18) 0.89895(18) 0.0200(7) Uani 1 1 d . . . A 1
N6 N 0.4393(3) 0.1317(2) 0.7428(2) 0.0230(8) Uani 1 1 d . . . A 1
C1 C 0.1443(4) 0.22442(19) 0.6459(2) 0.0208(8) Uani 1 1 d . . . A 1
H1 H 0.1020 0.2126 0.6115 0.025 Uiso 1 1 calc R U . A 1
C2 C 0.1092(4) 0.24884(19) 0.6901(2) 0.0209(9) Uani 1 1 d . . . A 1
C3 C 0.1728(4) 0.26921(19) 0.7390(2) 0.0221(9) Uani 1 1 d . . . A 1
H3 H 0.1501 0.2884 0.7679 0.027 Uiso 1 1 calc R U . A 1
C4 C 0.2694(4) 0.2614(2) 0.7454(2) 0.0231(9) Uani 1 1 d . . . A 1
C5 C 0.3026(4) 0.2372(2) 0.7003(2) 0.0230(9) Uani 1 1 d . . . A 1
H5A H 0.3683 0.2345 0.7031 0.028 Uiso 1 1 calc R U . A 1
C6 C 0.2406(4) 0.2171(2) 0.6513(2) 0.0226(9) Uani 1 1 d . . . A 1
C7 C 0.2779(4) 0.1855(2) 0.6078(2) 0.0207(8) Uani 1 1 d . . . A 1
C8 C 0.3420(4) 0.2112(2) 0.5803(3) 0.0283(11) Uani 1 1 d . . . A 1
H8 H 0.3585 0.2471 0.5901 0.034 Uiso 1 1 calc R U . A 1
C9 C 0.3817(5) 0.1860(3) 0.5397(3) 0.0328(13) Uani 1 1 d . . . A 1
H9 H 0.4257 0.2040 0.5222 0.039 Uiso 1 1 calc R U . A 1
C10 C 0.3563(4) 0.1341(3) 0.5248(3) 0.0290(11) Uani 1 1 d . . . A 1
H10 H 0.3808 0.1165 0.4955 0.035 Uiso 1 1 calc R U . A 1
C11 C 0.2948(4) 0.1073(2) 0.5529(2) 0.0236(9) Uani 1 1 d . . . A 1
H11 H 0.2798 0.0712 0.5431 0.028 Uiso 1 1 calc R U . A 1
C12 C 0.2550(4) 0.1318(2) 0.5947(2) 0.0192(8) Uani 1 1 d . . . A 1
C13 C 0.1899(3) 0.09937(19) 0.62562(19) 0.0176(8) Uani 1 1 d . . . A 1
C14 C 0.2213(4) 0.04143(19) 0.6297(2) 0.0201(8) Uani 1 1 d . . . A 1
C15 C 0.1847(5) 0.0017(2) 0.5898(2) 0.0277(11) Uani 1 1 d . . . A 1
H15 H 0.1336 0.0089 0.5580 0.033 Uiso 1 1 calc R U . A 1
C16 C 0.2248(6) -0.0487(2) 0.5976(3) 0.0365(15) Uani 1 1 d . . . A 1
H16 H 0.2010 -0.0766 0.5711 0.044 Uiso 1 1 calc R U . A 1
C17 C 0.2990(6) -0.0579(2) 0.6439(3) 0.0336(13) Uani 1 1 d . . . A 1
H17 H 0.3285 -0.0918 0.6491 0.040 Uiso 1 1 calc R U . A 1
C18 C 0.3299(4) -0.0170(2) 0.6827(2) 0.0254(10) Uani 1 1 d . . . A 1
H18 H 0.3800 -0.0236 0.7154 0.030 Uiso 1 1 calc R U . A 1
C19 C 0.0861(4) 0.10616(19) 0.5944(2) 0.0187(8) Uani 1 1 d . . . A 1
C20 C 0.0553(4) 0.1118(3) 0.5344(2) 0.0297(12) Uani 1 1 d . . . A 1
H20 H 0.0977 0.1080 0.5092 0.036 Uiso 1 1 calc R U . A 1
C21 C -0.0384(5) 0.1230(4) 0.5121(3) 0.0415(18) Uani 1 1 d . . . A 1
H21 H -0.0612 0.1271 0.4712 0.050 Uiso 1 1 calc R U . A 1
C22 C -0.0988(4) 0.1282(3) 0.5496(3) 0.0356(14) Uani 1 1 d . . . A 1
H22 H -0.1630 0.1369 0.5348 0.043 Uiso 1 1 calc R U . A 1
C23 C -0.0649(4) 0.1206(2) 0.6090(2) 0.0244(10) Uani 1 1 d . . . A 1
H23 H -0.1067 0.1230 0.6347 0.029 Uiso 1 1 calc R U . A 1
C24 C 0.0072(4) 0.24890(19) 0.6868(2) 0.0208(8) Uani 1 1 d . . . A 1
C25 C -0.0516(4) 0.2738(2) 0.6389(2) 0.0245(10) Uani 1 1 d . . . A 1
H25 H -0.0245 0.2905 0.6103 0.029 Uiso 1 1 calc R U . A 1
C26 C -0.1491(4) 0.2746(2) 0.6323(2) 0.0269(11) Uani 1 1 d . . . A 1
H26 H -0.1879 0.2908 0.5990 0.032 Uiso 1 1 calc R U . A 1
C27 C -0.1882(4) 0.2517(3) 0.6744(3) 0.0272(10) Uani 1 1 d . . . A 1
H27 H -0.2541 0.2535 0.6712 0.033 Uiso 1 1 calc R U . A 1
C28 C -0.1318(4) 0.2260(2) 0.7217(2) 0.0243(9) Uani 1 1 d . . . A 1
H28 H -0.1602 0.2099 0.7502 0.029 Uiso 1 1 calc R U . A 1
C29 C -0.0338(4) 0.22318(19) 0.7286(2) 0.0187(8) Uani 1 1 d . . . A 1
C30 C 0.0237(3) 0.18923(18) 0.7797(2) 0.0165(7) Uani 1 1 d . . . A 1
C31 C -0.0406(3) 0.14439(19) 0.7918(2) 0.0176(8) Uani 1 1 d . . . A 1
C32 C -0.0991(4) 0.1465(2) 0.8312(2) 0.0223(9) Uani 1 1 d . . . A 1
H32 H -0.0955 0.1753 0.8577 0.027 Uiso 1 1 calc R U . A 1
C33 C -0.1630(4) 0.1056(2) 0.8312(3) 0.0252(10) Uani 1 1 d . . . A 1
H33 H -0.2044 0.1063 0.8572 0.030 Uiso 1 1 calc R U . A 1
C34 C -0.1657(4) 0.0638(2) 0.7928(3) 0.0267(10) Uani 1 1 d . . . A 1
H34 H -0.2104 0.0361 0.7911 0.032 Uiso 1 1 calc R U . A 1
C35 C -0.1016(4) 0.0629(2) 0.7564(2) 0.0206(8) Uani 1 1 d . . . A 1
H35 H -0.1016 0.0333 0.7313 0.025 Uiso 1 1 calc R U . A 1
C36 C 0.0636(4) 0.22420(18) 0.8334(2) 0.0177(8) Uani 1 1 d . . . A 1
C37 C 0.0147(4) 0.2663(2) 0.8506(2) 0.0217(9) Uani 1 1 d . . . A 1
H37 H -0.0492 0.2726 0.8323 0.026 Uiso 1 1 calc R U . A 1
C38 C 0.0618(4) 0.2993(2) 0.8953(2) 0.0251(10) Uani 1 1 d . . . A 1
H38 H 0.0305 0.3289 0.9074 0.030 Uiso 1 1 calc R U . A 1
C39 C 0.1535(4) 0.2886(2) 0.9218(3) 0.0263(10) Uani 1 1 d . . . A 1
H39 H 0.1870 0.3113 0.9516 0.032 Uiso 1 1 calc R U . A 1
C40 C 0.1965(4) 0.2443(2) 0.9043(2) 0.0219(9) Uani 1 1 d . . . A 1
H40 H 0.2590 0.2359 0.9238 0.026 Uiso 1 1 calc R U . A 1
C41 C 0.3329(4) 0.2763(2) 0.8018(3) 0.0268(10) Uani 1 1 d . . . A 1
C42 C 0.3295(6) 0.3290(3) 0.8207(3) 0.0354(14) Uani 1 1 d . . . A 1
H42 H 0.2855 0.3529 0.7982 0.042 Uiso 1 1 calc R U . A 1
C43 C 0.3887(7) 0.3473(3) 0.8716(4) 0.0454(19) Uani 1 1 d . . . A 1
H43 H 0.3845 0.3829 0.8841 0.054 Uiso 1 1 calc R U . A 1
C44 C 0.4543(6) 0.3126(3) 0.9038(3) 0.0411(17) Uani 1 1 d . . . A 1
H44 H 0.4991 0.3252 0.9367 0.049 Uiso 1 1 calc R U . A 1
C45 C 0.4543(5) 0.2599(3) 0.8878(3) 0.0312(12) Uani 1 1 d . . . A 1
H45 H 0.4965 0.2362 0.9120 0.037 Uiso 1 1 calc R U . A 1
C46 C 0.3942(4) 0.2397(2) 0.8371(2) 0.0247(10) Uani 1 1 d . . . A 1
C47 C 0.3946(4) 0.1799(2) 0.8238(2) 0.0218(9) Uani 1 1 d . . . A 1
C48 C 0.4154(4) 0.1490(3) 0.8817(2) 0.0255(10) Uani 1 1 d . . . A 1
C49 C 0.5045(4) 0.1356(3) 0.9137(3) 0.0309(12) Uani 1 1 d . . . A 1
H49 H 0.5589 0.1443 0.8996 0.037 Uiso 1 1 calc R U . A 1
C50 C 0.5123(5) 0.1094(4) 0.9660(3) 0.0388(15) Uani 1 1 d . . . A 1
H50 H 0.5724 0.1008 0.9892 0.047 Uiso 1 1 calc R U . A 1
C51 C 0.4317(5) 0.0957(3) 0.9843(3) 0.0342(13) Uani 1 1 d . . . A 1
H51 H 0.4362 0.0777 1.0204 0.041 Uiso 1 1 calc R U . A 1
C52 C 0.3450(4) 0.1080(2) 0.9504(2) 0.0238(9) Uani 1 1 d . . . A 1
H52 H 0.2900 0.0979 0.9630 0.029 Uiso 1 1 calc R U . A 1
C53 C 0.4665(4) 0.1679(2) 0.7854(2) 0.0231(9) Uani 1 1 d . . . A 1
C54 C 0.5533(4) 0.1936(3) 0.7930(3) 0.0290(11) Uani 1 1 d . . . A 1
H54 H 0.5716 0.2192 0.8231 0.035 Uiso 1 1 calc R U . A 1
C55 C 0.6129(4) 0.1811(3) 0.7557(3) 0.0331(13) Uani 1 1 d . . . A 1
H55 H 0.6725 0.1977 0.7605 0.040 Uiso 1 1 calc R U . A 1
C56 C 0.5839(5) 0.1442(3) 0.7117(3) 0.0382(15) Uani 1 1 d . . . A 1
H56 H 0.6229 0.1354 0.6855 0.046 Uiso 1 1 calc R U . A 1
C57 C 0.4974(4) 0.1205(3) 0.7065(3) 0.0313(12) Uani 1 1 d . . . A 1
H57 H 0.4775 0.0952 0.6763 0.038 Uiso 1 1 calc R U . A 1
C58 C 0.3757(3) 0.0065(2) 0.8338(2) 0.0205(8) Uani 1 1 d . . . A 1
C59 C 0.4486(4) -0.0176(3) 0.8819(3) 0.0298(12) Uani 1 1 d . . . A 1
H59A H 0.5091 0.0000 0.8837 0.045 Uiso 1 1 calc R U . A 1
H59B H 0.4546 -0.0556 0.8742 0.045 Uiso 1 1 calc R U . A 1
H59C H 0.4298 -0.0130 0.9192 0.045 Uiso 1 1 calc R U . A 1
C60 C 0.0880(3) 0.06738(18) 0.8920(2) 0.0168(7) Uani 1 1 d . . . A 1
C61 C 0.0375(4) 0.0640(2) 0.9409(2) 0.0254(10) Uani 1 1 d . . . A 1
H61A H 0.0832 0.0590 0.9779 0.038 Uiso 1 1 calc R U . A 1
H61B H -0.0059 0.0338 0.9343 0.038 Uiso 1 1 calc R U . A 1
H61C H 0.0022 0.0968 0.9425 0.038 Uiso 1 1 calc R U . A 1
C62 C 0.1467(5) -0.0886(2) 0.9714(2) 0.0299(12) Uani 1 1 d . . . A 1
C63 C 0.2382(5) -0.1195(2) 0.7667(3) 0.0326(13) Uani 1 1 d . . . A 1
H63A H 0.2963 -0.1038 0.7893 0.049 Uiso 1 1 calc R U . A 1
H63B H 0.2521 -0.1405 0.7344 0.049 Uiso 1 1 calc R U . A 1
H63C H 0.2106 -0.1426 0.7920 0.049 Uiso 1 1 calc R U . A 1
C64 C 0.0868(4) -0.0981(2) 0.7077(2) 0.0254(10) Uani 1 1 d . . . A 1
H64A H 0.0998 -0.1317 0.6889 0.031 Uiso 1 1 calc R U . A 1
H64B H 0.0606 -0.0723 0.6766 0.031 Uiso 1 1 calc R U . A 1
C65 C 0.0173(5) -0.1081(2) 0.7450(3) 0.0301(12) Uani 1 1 d . . . A 1
H65A H -0.0447 -0.1173 0.7202 0.036 Uiso 1 1 calc R U . A 1
H65B H 0.0386 -0.1380 0.7721 0.036 Uiso 1 1 calc R U . A 1
C66 C -0.0508(5) -0.0689(3) 0.8170(3) 0.0303(12) Uani 1 1 d . . . A 1
H66A H -0.0371 -0.1034 0.8362 0.046 Uiso 1 1 calc R U . A 1
H66B H -0.1163 -0.0681 0.7953 0.046 Uiso 1 1 calc R U . A 1
H66C H -0.0405 -0.0406 0.8465 0.046 Uiso 1 1 calc R U . A 1
C67 C 0.2226(7) 0.7423(3) 0.5600(4) 0.050(2) Uani 1 1 d . . . C 1
C68 C 0.1348(10) 0.1811(4) 0.0282(5) 0.066(3) Uani 1 1 d . . . . .
H68A H 0.1462 0.1740 -0.0107 0.099 Uiso 1 1 calc R U . . .
H68B H 0.1353 0.2195 0.0350 0.099 Uiso 1 1 calc R U . . .
H68C H 0.0735 0.1666 0.0307 0.099 Uiso 1 1 calc R U . . .
C69 C 0.2110(8) 0.1550(4) 0.0740(5) 0.058(2) Uani 1 1 d . . . . .
H69 H 0.2543 0.1733 0.1036 0.069 Uiso 1 1 calc R U . . .
C70 C 0.2761(7) 0.0744(4) 0.1105(4) 0.0488(19) Uani 1 1 d . . . . .
H70A H 0.2631 0.0813 0.1494 0.059 Uiso 1 1 calc R U . . .
H70B H 0.3399 0.0877 0.1104 0.059 Uiso 1 1 calc R U . . .
C71 C 0.2710(8) 0.0153(4) 0.0981(4) 0.053(2) Uani 1 1 d . . . . .
H71A H 0.2917 0.0082 0.0618 0.079 Uiso 1 1 calc R U . . .
H71B H 0.2062 0.0031 0.0940 0.079 Uiso 1 1 calc R U . . .
H71C H 0.3119 -0.0037 0.1305 0.079 Uiso 1 1 calc R U . . .
C72 C 0.5418(9) 0.3017(6) 0.5988(9) 0.105(7) Uani 1 1 d . . . . .
H72A H 0.5087 0.2983 0.5579 0.158 Uiso 1 1 calc R U . . .
H72B H 0.5579 0.2664 0.6155 0.158 Uiso 1 1 calc R U . . .
H72C H 0.5994 0.3224 0.6011 0.158 Uiso 1 1 calc R U . . .
C73 C 0.5313(8) 0.3208(5) 0.6875(6) 0.083(5) Uani 1 1 d . . . . .
H73A H 0.5976 0.3320 0.6924 0.099 Uiso 1 1 calc R U . . .
H73B H 0.5304 0.2828 0.6983 0.099 Uiso 1 1 calc R U . . .
C74 C 0.4804(11) 0.3566(7) 0.7308(8) 0.101(6) Uani 1 1 d . . . . .
H74A H 0.4128 0.3475 0.7239 0.121 Uiso 1 1 calc R U . . .
H74B H 0.5095 0.3487 0.7722 0.121 Uiso 1 1 calc R U . . .
C75 C 0.4412(11) 0.4384(9) 0.7545(7) 0.107(7) Uani 1 1 d . . . . .
H75A H 0.3743 0.4294 0.7441 0.160 Uiso 1 1 calc R U . . .
H75B H 0.4492 0.4763 0.7474 0.160 Uiso 1 1 calc R U . . .
H75C H 0.4661 0.4306 0.7960 0.160 Uiso 1 1 calc R U . . .
C76 C 0.7449(10) 0.9842(6) 0.6269(7) 0.039(3) Uani 0.527(7) 1 d . . P D 1
C76A C 0.7440(13) 1.0038(6) 0.5903(7) 0.043(4) Uani 0.473(7) 1 d . . P D 2
C77 C 0.3481(9) 0.9020(5) 0.5059(7) 0.075(3) Uani 1 1 d . . . B 1
H77A H 0.3380 0.8797 0.5388 0.090 Uiso 1 1 calc R U . B 1
H77B H 0.2905 0.9232 0.4917 0.090 Uiso 1 1 calc R U . B 1

loop_
_atom_site_aniso_label
_atom_site_aniso_U_11
_atom_site_aniso_U_22
_atom_site_aniso_U_33
_atom_site_aniso_U_23
_atom_site_aniso_U_13
_atom_site_aniso_U_12
Fe1 0.0197(3) 0.0174(3) 0.0132(3) -0.0031(2) -0.0028(2) -0.0021(2)
Fe2 0.0199(3) 0.0096(2) 0.0110(2) 0.00062(19) -0.0018(2) -0.0001(2)
Fe3 0.0190(3) 0.0127(3) 0.0122(3) -0.0011(2) -0.0016(2) -0.0001(2)
Sc1 0.0207(4) 0.0113(3) 0.0100(3) 0.0013(2) -0.0015(3) 0.0016(3)
Cl1 0.0641(19) 0.091(3) 0.143(4) 0.012(3) 0.009(2) -0.0032(18)
Cl2 0.089(2) 0.108(3) 0.075(2) 0.0103(19) 0.0256(18) 0.033(2)
S1 0.0299(6) 0.0223(6) 0.0147(5) 0.0039(4) 0.0004(4) 0.0029(5)
S2 0.0253(6) 0.0167(5) 0.0284(6) -0.0008(4) 0.0041(5) 0.0013(4)
S3 0.0262(11) 0.0149(10) 0.0171(12) -0.0029(8) -0.0018(8) -0.0016(8)
S3A 0.055(2) 0.0224(14) 0.0260(18) 0.0004(12) -0.0166(14) -0.0078(14)
F1 0.065(3) 0.032(2) 0.032(2) -0.0030(16) 0.018(2) -0.019(2)
F2 0.069(3) 0.040(2) 0.054(3) 0.009(2) 0.040(3) 0.011(2)
F3 0.083(4) 0.045(3) 0.0163(16) 0.0032(16) 0.0090(19) -0.017(2)
F4 0.165(8) 0.093(6) 0.041(3) 0.005(3) 0.042(4) 0.046(6)
F5 0.081(4) 0.048(3) 0.078(4) -0.034(3) -0.024(3) 0.003(3)
F6 0.109(6) 0.062(4) 0.084(5) -0.029(3) -0.002(4) 0.057(4)
F7 0.041(3) 0.096(5) 0.089(5) -0.015(4) -0.003(3) -0.028(3)
F8 0.051(3) 0.069(4) 0.089(5) -0.039(4) -0.003(3) 0.013(3)
F9 0.068(7) 0.060(7) 0.049(6) 0.028(5) 0.022(5) 0.007(6)
F9A 0.086(9) 0.039(5) 0.024(4) 0.014(4) -0.016(5) -0.001(5)
O1 0.0212(15) 0.0187(15) 0.0136(13) -0.0026(11) -0.0015(11) -0.0060(12)
O2 0.0199(14) 0.0089(12) 0.0156(13) -0.0001(10) 0.0005(11) 0.0009(10)
O3 0.0198(14) 0.0161(14) 0.0094(12) -0.0007(10) -0.0029(10) -0.0021(11)
O4 0.0216(15) 0.0119(13) 0.0111(12) -0.0009(10) -0.0018(11) -0.0001(11)
O5 0.0255(16) 0.0095(12) 0.0112(12) 0.0002(10) -0.0038(11) -0.0010(11)
O6 0.0210(16) 0.032(2) 0.0199(16) -0.0009(14) -0.0012(13) -0.0025(15)
O7 0.0211(16) 0.0209(16) 0.0193(15) 0.0016(13) -0.0010(13) 0.0038(13)
O8 0.0249(16) 0.0148(14) 0.0160(14) -0.0019(11) 0.0023(12) -0.0014(12)
O9 0.0262(17) 0.0130(14) 0.0150(14) 0.0005(11) 0.0012(12) 0.0010(12)
O10 0.0280(18) 0.0190(16) 0.0153(14) 0.0052(12) 0.0011(13) 0.0019(13)
O11 0.050(3) 0.036(2) 0.0213(19) -0.0031(17) 0.0027(18) -0.012(2)
O12 0.036(2) 0.046(3) 0.028(2) 0.010(2) -0.0028(18) 0.019(2)
O13 0.0318(19) 0.0137(15) 0.0200(16) -0.0001(12) 0.0016(14) 0.0033(13)
O14 0.033(2) 0.0161(15) 0.0199(16) 0.0016(12) 0.0052(14) -0.0039(14)
O15 0.041(3) 0.043(3) 0.037(3) 0.015(2) 0.005(2) 0.005(2)
O16 0.032(3) 0.036(3) 0.104(6) -0.005(3) 0.025(3) -0.006(2)
O17 0.038(2) 0.0189(18) 0.037(2) -0.0016(16) 0.0016(19) 0.0081(16)
O18 0.037(2) 0.037(3) 0.034(2) -0.001(2) -0.0106(19) -0.001(2)
O19 0.032(4) 0.044(5) 0.018(3) 0.000(3) -0.001(3) 0.008(4)
O19A 0.081(11) 0.038(7) 0.037(6) 0.020(5) -0.013(7) -0.017(7)
O20 0.093(5) 0.017(2) 0.047(3) -0.006(2) 0.000(3) 0.000(3)
O21 0.082(7) 0.128(10) 0.105(8) 0.047(7) 0.013(6) -0.039(7)
O22 0.086(7) 0.077(7) 0.126(9) 0.026(6) 0.023(7) -0.010(5)
O23 0.060(4) 0.043(3) 0.049(3) -0.015(3) 0.012(3) -0.017(3)
N1 0.026(2) 0.0184(18) 0.0157(17) -0.0013(14) -0.0017(15) 0.0001(15)
N2 0.0234(18) 0.0148(16) 0.0127(15) 0.0006(12) -0.0024(13) -0.0013(13)
N3 0.0209(17) 0.0133(16) 0.0157(16) 0.0000(12) -0.0004(13) -0.0006(13)
N4 0.0258(19) 0.0134(16) 0.0152(16) -0.0026(13) 0.0000(14) 0.0011(14)
N5 0.0237(19) 0.0206(18) 0.0133(15) -0.0045(13) -0.0011(14) -0.0022(15)
N6 0.0217(19) 0.027(2) 0.0194(18) -0.0079(16) 0.0022(15) -0.0063(16)
C1 0.029(2) 0.0123(18) 0.020(2) 0.0011(15) 0.0023(17) -0.0036(16)
C2 0.028(2) 0.0112(17) 0.023(2) 0.0043(15) 0.0053(18) 0.0009(16)
C3 0.032(2) 0.0122(18) 0.022(2) -0.0008(15) 0.0054(18) -0.0018(17)
C4 0.029(2) 0.0147(19) 0.025(2) -0.0019(16) 0.0044(19) -0.0069(17)
C5 0.026(2) 0.020(2) 0.023(2) -0.0008(17) 0.0053(18) -0.0043(17)
C6 0.029(2) 0.017(2) 0.021(2) 0.0014(16) 0.0055(18) -0.0037(17)
C7 0.023(2) 0.020(2) 0.0181(19) -0.0014(16) 0.0019(16) -0.0051(16)
C8 0.030(3) 0.023(2) 0.035(3) 0.000(2) 0.013(2) -0.008(2)
C9 0.036(3) 0.033(3) 0.034(3) -0.003(2) 0.018(2) -0.012(2)
C10 0.030(3) 0.034(3) 0.023(2) 0.001(2) 0.007(2) -0.002(2)
C11 0.028(2) 0.022(2) 0.020(2) -0.0022(17) 0.0029(18) -0.0041(18)
C12 0.022(2) 0.021(2) 0.0130(17) 0.0004(15) -0.0007(15) -0.0054(16)
C13 0.022(2) 0.0166(18) 0.0115(16) -0.0003(14) -0.0023(14) -0.0053(15)
C14 0.030(2) 0.0149(18) 0.0129(17) -0.0012(14) -0.0010(16) -0.0075(16)
C15 0.045(3) 0.016(2) 0.019(2) -0.0016(17) 0.000(2) -0.006(2)
C16 0.062(4) 0.019(2) 0.024(3) -0.0062(19) -0.001(3) -0.012(3)
C17 0.059(4) 0.017(2) 0.024(2) -0.0017(19) 0.005(3) 0.004(2)
C18 0.036(3) 0.019(2) 0.020(2) -0.0011(17) 0.0020(19) 0.0043(19)
C19 0.022(2) 0.0172(19) 0.0128(17) 0.0032(14) -0.0040(15) -0.0060(15)
C20 0.029(3) 0.044(3) 0.0112(18) 0.010(2) -0.0054(17) -0.009(2)
C21 0.030(3) 0.071(5) 0.018(2) 0.019(3) -0.009(2) -0.011(3)
C22 0.025(3) 0.050(4) 0.026(3) 0.017(3) -0.006(2) 0.000(2)
C23 0.022(2) 0.026(2) 0.022(2) 0.0070(18) -0.0032(17) -0.0017(18)
C24 0.027(2) 0.0129(18) 0.020(2) 0.0013(15) 0.0003(17) 0.0022(16)
C25 0.032(3) 0.019(2) 0.018(2) 0.0045(17) -0.0016(18) 0.0056(19)
C26 0.034(3) 0.020(2) 0.023(2) 0.0032(18) -0.003(2) 0.010(2)
C27 0.026(2) 0.029(3) 0.025(2) 0.001(2) 0.0025(19) 0.010(2)
C28 0.023(2) 0.025(2) 0.022(2) 0.0028(18) 0.0011(18) 0.0072(18)
C29 0.022(2) 0.0156(18) 0.0160(18) 0.0013(14) -0.0004(15) 0.0027(15)
C30 0.0208(19) 0.0122(17) 0.0144(17) -0.0003(13) -0.0005(14) 0.0029(14)
C31 0.0207(19) 0.0144(18) 0.0167(18) 0.0009(14) 0.0019(15) -0.0014(15)
C32 0.023(2) 0.021(2) 0.022(2) -0.0003(17) 0.0041(17) -0.0004(17)
C33 0.024(2) 0.027(2) 0.024(2) -0.0005(19) 0.0044(18) -0.0032(19)
C34 0.026(2) 0.026(2) 0.027(2) -0.001(2) 0.005(2) -0.0067(19)
C35 0.022(2) 0.019(2) 0.019(2) -0.0015(16) 0.0009(16) -0.0041(16)
C36 0.024(2) 0.0119(17) 0.0158(18) -0.0006(14) 0.0003(15) 0.0005(15)
C37 0.026(2) 0.0148(19) 0.022(2) -0.0027(16) 0.0003(17) 0.0051(16)
C38 0.031(3) 0.018(2) 0.024(2) -0.0065(17) 0.0014(19) 0.0043(18)
C39 0.032(3) 0.020(2) 0.024(2) -0.0070(18) 0.000(2) -0.0007(19)
C40 0.023(2) 0.018(2) 0.021(2) -0.0058(16) -0.0011(17) -0.0017(16)
C41 0.031(3) 0.023(2) 0.027(2) -0.0097(19) 0.008(2) -0.011(2)
C42 0.050(4) 0.020(2) 0.036(3) -0.009(2) 0.011(3) -0.009(2)
C43 0.067(5) 0.032(3) 0.039(4) -0.018(3) 0.015(4) -0.023(3)
C44 0.043(4) 0.044(4) 0.036(3) -0.025(3) 0.009(3) -0.020(3)
C45 0.030(3) 0.037(3) 0.027(3) -0.016(2) 0.006(2) -0.012(2)
C46 0.023(2) 0.028(3) 0.023(2) -0.0066(19) 0.0049(18) -0.0077(19)
C47 0.019(2) 0.025(2) 0.020(2) -0.0102(17) 0.0029(16) -0.0064(17)
C48 0.025(2) 0.034(3) 0.0155(19) -0.0114(19) 0.0006(17) -0.005(2)
C49 0.020(2) 0.048(4) 0.021(2) -0.007(2) -0.0026(18) -0.005(2)
C50 0.025(3) 0.058(5) 0.028(3) -0.005(3) -0.005(2) 0.005(3)
C51 0.033(3) 0.044(4) 0.020(2) 0.002(2) -0.005(2) 0.001(3)
C52 0.026(2) 0.027(2) 0.0150(19) -0.0007(17) -0.0026(17) 0.0028(19)
C53 0.019(2) 0.030(3) 0.019(2) -0.0073(18) 0.0027(16) -0.0065(18)
C54 0.023(2) 0.039(3) 0.024(2) -0.010(2) 0.0050(19) -0.011(2)
C55 0.026(3) 0.040(3) 0.035(3) -0.006(3) 0.010(2) -0.008(2)
C56 0.027(3) 0.056(4) 0.033(3) -0.013(3) 0.011(2) -0.010(3)
C57 0.025(2) 0.040(3) 0.030(3) -0.010(2) 0.008(2) -0.006(2)
C58 0.0182(19) 0.024(2) 0.0167(18) 0.0026(16) -0.0011(15) 0.0053(16)
C59 0.022(2) 0.039(3) 0.025(2) 0.005(2) -0.0045(19) 0.008(2)
C60 0.0221(19) 0.0139(17) 0.0128(16) -0.0002(13) 0.0004(14) 0.0015(15)
C61 0.034(3) 0.025(2) 0.019(2) -0.0025(18) 0.0097(19) -0.004(2)
C62 0.053(4) 0.022(2) 0.015(2) 0.0018(17) 0.007(2) -0.005(2)
C63 0.051(4) 0.012(2) 0.032(3) -0.0012(19) 0.004(3) 0.013(2)
C64 0.037(3) 0.0147(19) 0.022(2) -0.0055(17) 0.000(2) -0.0019(18)
C65 0.043(3) 0.017(2) 0.031(3) -0.0042(19) 0.008(2) -0.011(2)
C66 0.033(3) 0.033(3) 0.024(2) 0.006(2) 0.004(2) -0.007(2)
C67 0.068(6) 0.035(4) 0.047(4) -0.009(3) 0.014(4) 0.012(4)
C68 0.114(9) 0.038(4) 0.057(6) -0.021(4) 0.042(6) -0.015(5)
C69 0.081(7) 0.037(4) 0.052(5) -0.010(4) 0.007(5) -0.010(4)
C70 0.048(4) 0.052(5) 0.046(4) -0.013(4) 0.010(4) -0.004(4)
C71 0.063(6) 0.048(5) 0.050(5) -0.005(4) 0.016(4) -0.012(4)
C72 0.054(6) 0.076(9) 0.189(18) 0.075(11) 0.033(9) -0.003(6)
C73 0.054(6) 0.077(8) 0.101(10) 0.046(7) -0.016(6) -0.032(6)
C74 0.083(9) 0.096(11) 0.120(13) 0.062(10) 0.016(9) -0.019(8)
C75 0.075(9) 0.164(18) 0.075(9) 0.028(11) 0.002(7) -0.050(11)
C76 0.034(6) 0.046(8) 0.039(7) -0.003(6) 0.013(5) -0.013(5)
C76A 0.054(9) 0.030(7) 0.036(7) 0.017(6) -0.012(6) -0.006(6)
C77 0.059(6) 0.070(8) 0.091(9) -0.022(7) 0.003(6) 0.004(5)

loop_
_atom_type_symbol
_atom_type_description
_atom_type_scat_dispersion_real
_atom_type_scat_dispersion_imag
_atom_type_scat_source
C C 0.0033 0.0016 'International Tables Vol C Tables 4.2.6.8 and 6.1.1.4'
H H 0.0000 0.0000 'International Tables Vol C Tables 4.2.6.8 and 6.1.1.4'
Cl Cl 0.1484 0.1585 'International Tables Vol C Tables 4.2.6.8 and 6.1.1.4'
F F 0.0171 0.0103 'International Tables Vol C Tables 4.2.6.8 and 6.1.1.4'
Fe Fe 0.3463 0.8444 'International Tables Vol C Tables 4.2.6.8 and 6.1.1.4'
N N 0.0061 0.0033 'International Tables Vol C Tables 4.2.6.8 and 6.1.1.4'
O O 0.0106 0.0060 'International Tables Vol C Tables 4.2.6.8 and 6.1.1.4'
S S 0.1246 0.1234 'International Tables Vol C Tables 4.2.6.8 and 6.1.1.4'
Sc Sc 0.2519 0.3716 'International Tables Vol C Tables 4.2.6.8 and 6.1.1.4'

loop_
_geom_angle_atom_site_label_1
_geom_angle_atom_site_label_2
_geom_angle_atom_site_label_3
_geom_angle
O1 Fe1 O4 78.72(13)
O1 Fe1 N1 164.56(16)
O1 Fe1 N6 75.68(16)
O3 Fe1 O1 90.55(14)
O3 Fe1 O4 78.51(13)
O3 Fe1 O6 162.19(16)
O3 Fe1 N1 74.88(15)
O3 Fe1 N6 114.74(17)
O6 Fe1 O1 99.83(16)
O6 Fe1 O4 89.29(15)
O6 Fe1 N1 95.56(17)
O6 Fe1 N6 82.06(18)
N1 Fe1 O4 102.78(16)
N6 Fe1 O4 151.07(15)
N6 Fe1 N1 105.50(18)
O2 Fe2 Sc1 115.05(10)
O2 Fe2 O3 92.64(14)
O2 Fe2 O4 82.89(14)
O2 Fe2 N2 111.03(15)
O2 Fe2 N3 74.42(15)
O3 Fe2 Sc1 107.36(10)
O3 Fe2 O4 84.30(14)
O3 Fe2 N2 75.72(15)
O3 Fe2 N3 162.31(15)
O4 Fe2 Sc1 41.31(10)
O4 Fe2 N2 155.88(16)
O4 Fe2 N3 105.49(15)
O5 Fe2 Sc1 39.33(10)
O5 Fe2 O2 150.81(14)
O5 Fe2 O3 107.54(15)
O5 Fe2 O4 78.51(14)
O5 Fe2 N2 94.60(15)
O5 Fe2 N3 89.07(16)
N2 Fe2 Sc1 133.52(12)
N2 Fe2 N3 97.40(16)
N3 Fe2 Sc1 89.27(11)
O1 Fe3 O2 92.35(15)
O1 Fe3 O8 163.09(16)
O1 Fe3 N4 104.36(17)
O1 Fe3 N5 75.29(16)
O2 Fe3 N4 73.09(14)
O2 Fe3 N5 163.53(16)
O4 Fe3 O1 89.84(15)
O4 Fe3 O2 81.94(14)
O4 Fe3 O8 91.46(15)
O4 Fe3 N4 151.54(16)
O4 Fe3 N5 108.42(16)
O8 Fe3 O2 104.53(15)
O8 Fe3 N4 82.01(16)
O8 Fe3 N5 88.31(16)
N5 Fe3 N4 99.09(17)
O4 Sc1 Fe2 38.60(9)
O4 Sc1 O10 138.55(14)
O4 Sc1 O13 128.46(14)
O4 Sc1 O14 140.07(14)
O5 Sc1 Fe2 36.40(9)
O5 Sc1 O4 73.06(13)
O5 Sc1 O7 125.61(16)
O5 Sc1 O9 102.12(14)
O5 Sc1 O10 146.67(15)
O5 Sc1 O13 81.48(14)
O5 Sc1 O14 75.89(14)
O7 Sc1 Fe2 113.21(12)
O7 Sc1 O4 81.29(15)
O7 Sc1 O9 120.99(15)
O7 Sc1 O10 78.52(15)
O7 Sc1 O13 78.40(16)
O7 Sc1 O14 138.10(15)
O9 Sc1 Fe2 84.15(10)
O9 Sc1 O4 82.03(14)
O9 Sc1 O10 78.08(14)
O9 Sc1 O13 148.01(15)
O9 Sc1 O14 80.58(14)
O10 Sc1 Fe2 162.09(11)
O10 Sc1 O13 81.97(14)
O10 Sc1 O14 71.25(14)
O13 Sc1 Fe2 112.94(10)
O13 Sc1 O14 69.37(15)
O14 Sc1 Fe2 103.80(10)
O10 S1 C62 102.0(3)
O11 S1 O10 113.9(3)
O11 S1 C62 103.8(3)
O12 S1 O10 114.3(3)
O12 S1 O11 116.9(3)
O12 S1 C62 103.4(3)
O15 S2 C67 102.3(4)
O16 S2 O15 114.4(4)
O16 S2 O17 116.4(3)
O16 S2 C67 103.6(5)
O17 S2 O15 113.2(3)
O17 S2 C67 104.7(4)
O18 S3 O19 115.2(5)
O18 S3 O20 117.7(4)
O18 S3 C76 104.0(5)
O19 S3 O20 112.6(5)
O19 S3 C76 102.2(7)
O20 S3 C76 102.4(6)
O18 S3A C76A 100.8(6)
O19A S3A O18 111.7(6)
O19A S3A C76A 101.7(10)
O20 S3A O18 113.6(5)
O20 S3A O19A 118.1(7)
O20 S3A C76A 108.8(7)
Fe3 O1 Fe1 96.67(15)
C47 O1 Fe1 113.4(3)
C47 O1 Fe3 122.6(3)
Fe2 O2 Fe3 95.91(14)
C30 O2 Fe2 122.7(3)
C30 O2 Fe3 116.4(3)
Fe2 O3 Fe1 101.62(15)
C13 O3 Fe1 118.3(3)
C13 O3 Fe2 116.3(3)
Fe2 O4 Fe1 95.43(14)
Fe2 O4 Sc1 100.09(15)
Fe3 O4 Fe1 94.44(14)
Fe3 O4 Fe2 99.26(15)
Fe3 O4 Sc1 138.10(18)
Sc1 O4 Fe1 120.12(16)
Fe2 O5 Sc1 104.27(15)
Fe2 O5 H5 127.9
Sc1 O5 H5 127.9
C58 O6 Fe1 127.1(3)
C58 O7 Sc1 146.9(4)
C60 O8 Fe3 134.5(3)
C60 O9 Sc1 139.0(3)
S1 O10 Sc1 130.0(2)
C63 O13 Sc1 122.0(3)
C64 O13 Sc1 114.0(3)
C64 O13 C63 112.1(4)
C65 O14 Sc1 114.8(4)
C65 O14 C66 110.7(4)
C66 O14 Sc1 124.9(3)
C74 O21 C75 108.8(13)
C73 O22 C72 103.8(13)
C69 O23 C70 111.8(7)
C14 N1 Fe1 114.5(3)
C18 N1 Fe1 124.5(4)
C18 N1 C14 119.2(5)
C19 N2 Fe2 113.9(3)
C23 N2 Fe2 126.2(4)
C23 N2 C19 119.9(4)
C31 N3 Fe2 113.5(3)
C35 N3 Fe2 126.0(3)
C35 N3 C31 118.4(4)
C36 N4 Fe3 115.2(3)
C40 N4 Fe3 125.8(4)
C40 N4 C36 118.8(4)
C48 N5 Fe3 115.8(3)
C48 N5 C52 118.7(5)
C52 N5 Fe3 123.9(4)
C53 N6 Fe1 114.4(4)
C53 N6 C57 119.0(5)
C57 N6 Fe1 126.4(4)
C2 C1 H1 119.4
C6 C1 H1 119.4
C6 C1 C2 121.1(5)
C1 C2 C3 118.9(5)
C1 C2 C24 119.6(5)
C3 C2 C24 121.3(5)
C2 C3 H3 119.8
C4 C3 C2 120.4(5)
C4 C3 H3 119.8
C3 C4 C5 119.3(5)
C3 C4 C41 118.5(5)
C5 C4 C41 122.1(5)
C4 C5 H5A 119.5
C6 C5 C4 120.9(5)
C6 C5 H5A 119.5
C1 C6 C5 119.1(5)
C1 C6 C7 121.4(5)
C5 C6 C7 119.4(5)
C8 C7 C6 116.8(5)
C8 C7 C12 119.3(5)
C12 C7 C6 123.9(5)
C7 C8 H8 118.9
C9 C8 C7 122.1(5)
C9 C8 H8 118.9
C8 C9 H9 120.6
C8 C9 C10 118.7(5)
C10 C9 H9 120.6
C9 C10 H10 120.0
C9 C10 C11 120.1(6)
C11 C10 H10 120.0
C10 C11 H11 119.0
C12 C11 C10 122.0(5)
C12 C11 H11 119.0
C7 C12 C13 122.8(5)
C11 C12 C7 117.7(5)
C11 C12 C13 119.5(5)
O3 C13 C12 111.4(4)
O3 C13 C14 105.9(4)
O3 C13 C19 106.7(4)
C14 C13 C12 109.0(4)
C14 C13 C19 112.7(4)
C19 C13 C12 111.1(4)
N1 C14 C13 113.2(4)
N1 C14 C15 121.5(5)
C15 C14 C13 125.4(5)
C14 C15 H15 120.7
C16 C15 C14 118.6(6)
C16 C15 H15 120.7
C15 C16 H16 120.2
C17 C16 C15 119.5(5)
C17 C16 H16 120.2
C16 C17 H17 120.6
C16 C17 C18 118.8(6)
C18 C17 H17 120.6
N1 C18 C17 122.4(5)
N1 C18 H18 118.8
C17 C18 H18 118.8
N2 C19 C13 114.3(4)
N2 C19 C20 121.5(5)
C20 C19 C13 124.0(5)
C19 C20 H20 120.7
C21 C20 C19 118.6(6)
C21 C20 H20 120.7
C20 C21 H21 120.2
C20 C21 C22 119.7(5)
C22 C21 H21 120.2
C21 C22 H22 120.3
C21 C22 C23 119.4(6)
C23 C22 H22 120.3
N2 C23 C22 120.9(6)
N2 C23 H23 119.5
C22 C23 H23 119.5
C25 C24 C2 118.4(5)
C25 C24 C29 118.9(5)
C29 C24 C2 122.7(4)
C24 C25 H25 119.2
C26 C25 C24 121.6(5)
C26 C25 H25 119.2
C25 C26 H26 120.4
C27 C26 C25 119.3(5)
C27 C26 H26 120.4
C26 C27 H27 119.8
C26 C27 C28 120.3(5)
C28 C27 H27 119.8
C27 C28 H28 119.2
C27 C28 C29 121.6(5)
C29 C28 H28 119.2
C24 C29 C30 123.1(4)
C28 C29 C24 118.2(5)
C28 C29 C30 118.6(4)
O2 C30 C29 111.9(4)
O2 C30 C31 106.4(4)
O2 C30 C36 106.2(4)
C31 C30 C29 107.2(4)
C31 C30 C36 113.9(4)
C36 C30 C29 111.0(4)
N3 C31 C30 111.7(4)
N3 C31 C32 122.3(5)
C32 C31 C30 125.8(4)
C31 C32 H32 120.6
C33 C32 C31 118.8(5)
C33 C32 H32 120.6
C32 C33 H33 120.4
C34 C33 C32 119.2(5)
C34 C33 H33 120.4
C33 C34 H34 120.5
C33 C34 C35 119.0(5)
C35 C34 H34 120.5
N3 C35 C34 122.1(5)
N3 C35 H35 118.9
C34 C35 H35 118.9
N4 C36 C30 114.5(4)
N4 C36 C37 122.2(4)
C37 C36 C30 123.2(4)
C36 C37 H37 120.9
C36 C37 C38 118.2(5)
C38 C37 H37 120.9
C37 C38 H38 120.2
C39 C38 C37 119.7(5)
C39 C38 H38 120.2
C38 C39 H39 120.6
C38 C39 C40 118.9(5)
C40 C39 H39 120.6
N4 C40 C39 122.1(5)
N4 C40 H40 118.9
C39 C40 H40 118.9
C42 C41 C4 117.5(6)
C42 C41 C46 119.4(6)
C46 C41 C4 123.1(5)
C41 C42 H42 119.1
C43 C42 C41 121.7(7)
C43 C42 H42 119.1
C42 C43 H43 120.5
C42 C43 C44 119.0(7)
C44 C43 H43 120.5
C43 C44 H44 120.1
C45 C44 C43 119.8(6)
C45 C44 H44 120.1
C44 C45 H45 118.7
C44 C45 C46 122.6(7)
C46 C45 H45 118.7
C41 C46 C47 123.2(5)
C45 C46 C41 117.1(6)
C45 C46 C47 119.7(6)
O1 C47 C46 111.2(5)
O1 C47 C48 105.9(4)
O1 C47 C53 108.1(4)
C46 C47 C48 108.9(4)
C46 C47 C53 109.9(4)
C48 C47 C53 112.8(5)
N5 C48 C47 112.7(5)
N5 C48 C49 122.0(6)
C49 C48 C47 125.3(5)
C48 C49 H49 120.7
C50 C49 C48 118.7(6)
C50 C49 H49 120.7
C49 C50 H50 120.4
C49 C50 C51 119.2(6)
C51 C50 H50 120.4
C50 C51 H51 120.0
C52 C51 C50 120.1(6)
C52 C51 H51 120.0
N5 C52 C51 121.1(6)
N5 C52 H52 119.4
C51 C52 H52 119.4
N6 C53 C47 115.8(4)
N6 C53 C54 121.2(5)
C54 C53 C47 123.0(5)
C53 C54 H54 120.4
C53 C54 C55 119.1(5)
C55 C54 H54 120.4
C54 C55 H55 120.4
C56 C55 C54 119.2(6)
C56 C55 H55 120.4
C55 C56 H56 120.6
C57 C56 C55 118.7(6)
C57 C56 H56 120.6
N6 C57 C56 122.8(6)
N6 C57 H57 118.6
C56 C57 H57 118.6
O6 C58 O7 124.0(5)
O6 C58 C59 118.6(5)
O7 C58 C59 117.5(5)
C58 C59 H59A 109.5
C58 C59 H59B 109.5
C58 C59 H59C 109.5
H59A C59 H59B 109.5
H59A C59 H59C 109.5
H59B C59 H59C 109.5
O8 C60 C61 116.5(4)
O9 C60 O8 124.7(5)
O9 C60 C61 118.8(5)
C60 C61 H61A 109.5
C60 C61 H61B 109.5
C60 C61 H61C 109.5
H61A C61 H61B 109.5
H61A C61 H61C 109.5
H61B C61 H61C 109.5
F1 C62 S1 111.7(4)
F2 C62 S1 111.0(4)
F2 C62 F1 107.6(6)
F2 C62 F3 107.9(5)
F3 C62 S1 110.7(5)
F3 C62 F1 107.8(5)
O13 C63 H63A 109.5
O13 C63 H63B 109.5
O13 C63 H63C 109.5
H63A C63 H63B 109.5
H63A C63 H63C 109.5
H63B C63 H63C 109.5
O13 C64 H64A 109.8
O13 C64 H64B 109.8
O13 C64 C65 109.4(5)
H64A C64 H64B 108.3
C65 C64 H64A 109.8
C65 C64 H64B 109.8
O14 C65 C64 108.0(4)
O14 C65 H65A 110.1
O14 C65 H65B 110.1
C64 C65 H65A 110.1
C64 C65 H65B 110.1
H65A C65 H65B 108.4
O14 C66 H66A 109.5
O14 C66 H66B 109.5
O14 C66 H66C 109.5
H66A C66 H66B 109.5
H66A C66 H66C 109.5
H66B C66 H66C 109.5
F4 C67 S2 112.8(7)
F4 C67 F5 106.2(9)
F4 C67 F6 106.3(8)
F5 C67 S2 110.5(6)
F6 C67 S2 112.4(7)
F6 C67 F5 108.4(8)
H68A C68 H68B 109.5
H68A C68 H68C 109.5
H68B C68 H68C 109.5
C69 C68 H68A 109.5
C69 C68 H68B 109.5
C69 C68 H68C 109.5
O23 C69 C68 109.7(8)
O23 C69 H69 125.2
C68 C69 H69 125.2
O23 C70 H70A 109.9
O23 C70 H70B 109.9
O23 C70 C71 109.0(7)
H70A C70 H70B 108.3
C71 C70 H70A 109.9
C71 C70 H70B 109.9
C70 C71 H71A 109.5
C70 C71 H71B 109.5
C70 C71 H71C 109.5
H71A C71 H71B 109.5
H71A C71 H71C 109.5
H71B C71 H71C 109.5
O22 C72 H72A 109.5
O22 C72 H72B 109.5
O22 C72 H72C 109.5
H72A C72 H72B 109.5
H72A C72 H72C 109.5
H72B C72 H72C 109.5
O22 C73 H73A 109.6
O22 C73 H73B 109.6
O22 C73 C74 110.5(12)
H73A C73 H73B 108.1
C74 C73 H73A 109.6
C74 C73 H73B 109.6
O21 C74 C73 109.0(12)
O21 C74 H74A 109.9
O21 C74 H74B 109.9
C73 C74 H74A 109.9
C73 C74 H74B 109.9
H74A C74 H74B 108.3
O21 C75 H75A 109.5
O21 C75 H75B 109.5
O21 C75 H75C 109.5
H75A C75 H75B 109.5
H75A C75 H75C 109.5
H75B C75 H75C 109.5
F7 C76 S3 110.2(9)
F7 C76 F8 100.5(12)
F8 C76 S3 105.2(8)
F9 C76 S3 111.6(12)
F9 C76 F7 113.9(12)
F9 C76 F8 114.6(13)
F7 C76A S3A 104.2(9)
F8 C76A S3A 105.4(9)
F8 C76A F7 101.8(14)
F9A C76A S3A 109.4(14)
F9A C76A F7 115.4(13)
F9A C76A F8 119.2(13)
Cl1 C77 H77A 109.1
Cl1 C77 H77B 109.1
Cl2 C77 Cl1 112.6(8)
Cl2 C77 H77A 109.1
Cl2 C77 H77B 109.1
H77A C77 H77B 107.8

loop_
_geom_bond_atom_site_label_1
_geom_bond_atom_site_label_2
_geom_bond_distance
Fe1 O1 2.118(4)
Fe1 O3 2.029(3)
Fe1 O4 2.211(4)
Fe1 O6 2.064(4)
Fe1 N1 2.195(4)
Fe1 N6 2.147(5)
Fe2 Sc1 3.1638(11)
Fe2 O2 1.965(3)
Fe2 O3 1.999(4)
Fe2 O4 2.005(3)
Fe2 O5 1.937(3)
Fe2 N2 2.137(4)
Fe2 N3 2.247(4)
Fe3 O1 1.958(4)
Fe3 O2 2.073(3)
Fe3 O4 1.931(3)
Fe3 O8 2.023(4)
Fe3 N4 2.163(4)
Fe3 N5 2.161(4)
Sc1 O4 2.121(3)
Sc1 O5 2.069(3)
Sc1 O7 2.076(4)
Sc1 O9 2.102(4)
Sc1 O10 2.236(4)
Sc1 O13 2.279(4)
Sc1 O14 2.450(4)
Cl1 C77 1.787(13)
Cl2 C77 1.753(13)
S1 O10 1.452(4)
S1 O11 1.447(5)
S1 O12 1.435(5)
S1 C62 1.828(6)
S2 O15 1.441(5)
S2 O16 1.428(6)
S2 O17 1.429(5)
S2 C67 1.798(8)
S3 O18 1.385(5)
S3 O19 1.439(9)
S3 O20 1.445(6)
S3 C76 1.855(14)
S3A O18 1.489(7)
S3A O19A 1.470(16)
S3A O20 1.405(7)
S3A C76A 1.848(17)
F1 C62 1.334(7)
F2 C62 1.320(9)
F3 C62 1.325(7)
F4 C67 1.306(12)
F5 C67 1.361(13)
F6 C67 1.317(10)
F7 C76 1.374(16)
F7 C76A 1.392(18)
F8 C76 1.400(17)
F8 C76A 1.36(2)
F9 C76 1.293(18)
F9A C76A 1.337(19)
O1 C47 1.408(6)
O2 C30 1.405(6)
O3 C13 1.407(6)
O5 H5 0.9500
O6 C58 1.262(7)
O7 C58 1.265(7)
O8 C60 1.272(6)
O9 C60 1.261(6)
O13 C63 1.451(7)
O13 C64 1.438(7)
O14 C65 1.431(7)
O14 C66 1.434(7)
O21 C74 1.331(18)
O21 C75 1.42(2)
O22 C72 1.38(2)
O22 C73 1.384(17)
O23 C69 1.366(11)
O23 C70 1.440(12)
N1 C14 1.348(7)
N1 C18 1.336(7)
N2 C19 1.350(7)
N2 C23 1.345(7)
N3 C31 1.349(6)
N3 C35 1.347(6)
N4 C36 1.346(7)
N4 C40 1.344(6)
N5 C48 1.350(7)
N5 C52 1.361(7)
N6 C53 1.347(7)
N6 C57 1.356(8)
C1 H1 0.9500
C1 C2 1.397(7)
C1 C6 1.394(8)
C2 C3 1.406(8)
C2 C24 1.474(8)
C3 H3 0.9500
C3 C4 1.398(8)
C4 C5 1.397(8)
C4 C41 1.487(8)
C5 H5A 0.9500
C5 C6 1.393(8)
C6 C7 1.488(8)
C7 C8 1.405(7)
C7 C12 1.411(7)
C8 H8 0.9500
C8 C9 1.373(9)
C9 H9 0.9500
C9 C10 1.383(9)
C10 H10 0.9500
C10 C11 1.398(8)
C11 H11 0.9500
C11 C12 1.389(8)
C12 C13 1.550(7)
C13 C14 1.525(7)
C13 C19 1.540(7)
C14 C15 1.393(7)
C15 H15 0.9500
C15 C16 1.392(9)
C16 H16 0.9500
C16 C17 1.375(10)
C17 H17 0.9500
C17 C18 1.384(8)
C18 H18 0.9500
C19 C20 1.389(7)
C20 H20 0.9500
C20 C21 1.382(9)
C21 H21 0.9500
C21 C22 1.383(11)
C22 H22 0.9500
C22 C23 1.386(8)
C23 H23 0.9500
C24 C25 1.402(7)
C24 C29 1.413(7)
C25 H25 0.9500
C25 C26 1.398(9)
C26 H26 0.9500
C26 C27 1.370(9)
C27 H27 0.9500
C27 C28 1.389(8)
C28 H28 0.9500
C28 C29 1.405(7)
C29 C30 1.560(6)
C30 C31 1.533(7)
C30 C36 1.543(7)
C31 C32 1.392(7)
C32 H32 0.9500
C32 C33 1.389(8)
C33 H33 0.9500
C33 C34 1.378(8)
C34 H34 0.9500
C34 C35 1.399(8)
C35 H35 0.9500
C36 C37 1.386(7)
C37 H37 0.9500
C37 C38 1.394(7)
C38 H38 0.9500
C38 C39 1.373(8)
C39 H39 0.9500
C39 C40 1.385(8)
C40 H40 0.9500
C41 C42 1.403(8)
C41 C46 1.418(9)
C42 H42 0.9500
C42 C43 1.389(10)
C43 H43 0.9500
C43 C44 1.390(13)
C44 H44 0.9500
C44 C45 1.378(10)
C45 H45 0.9500
C45 C46 1.410(8)
C46 C47 1.536(8)
C47 C48 1.539(8)
C47 C53 1.555(7)
C48 C49 1.393(8)
C49 H49 0.9500
C49 C50 1.377(10)
C50 H50 0.9500
C50 C51 1.382(11)
C51 H51 0.9500
C51 C52 1.375(8)
C52 H52 0.9500
C53 C54 1.399(8)
C54 H54 0.9500
C54 C55 1.399(9)
C55 H55 0.9500
C55 C56 1.384(10)
C56 H56 0.9500
C56 C57 1.379(9)
C57 H57 0.9500
C58 C59 1.499(7)
C59 H59A 0.9800
C59 H59B 0.9800
C59 H59C 0.9800
C60 C61 1.498(7)
C61 H61A 0.9800
C61 H61B 0.9800
C61 H61C 0.9800
C63 H63A 0.9800
C63 H63B 0.9800
C63 H63C 0.9800
C64 H64A 0.9900
C64 H64B 0.9900
C64 C65 1.500(9)
C65 H65A 0.9900
C65 H65B 0.9900
C66 H66A 0.9800
C66 H66B 0.9800
C66 H66C 0.9800
C68 H68A 0.9800
C68 H68B 0.9800
C68 H68C 0.9800
C68 C69 1.516(17)
C69 H69 0.9500
C70 H70A 0.9900
C70 H70B 0.9900
C70 C71 1.513(13)
C71 H71A 0.9800
C71 H71B 0.9800
C71 H71C 0.9800
C72 H72A 0.9800
C72 H72B 0.9800
C72 H72C 0.9800
C73 H73A 0.9900
C73 H73B 0.9900
C73 C74 1.65(2)
C74 H74A 0.9900
C74 H74B 0.9900
C75 H75A 0.9800
C75 H75B 0.9800
C75 H75C 0.9800
C77 H77A 0.9900
C77 H77B 0.9900

loop_
_geom_hbond_atom_site_label_D
_geom_hbond_atom_site_label_H
_geom_hbond_atom_site_label_A
_geom_hbond_distance_DH
_geom_hbond_distance_HA
_geom_hbond_distance_DA
_geom_hbond_angle_DHA
_geom_hbond_site_symmetry_A
O5 H5 O18 0.95 1.93 2.733(6) 140.7 1_445
C15 H15 O19 0.95 2.54 3.021(10) 111.4 3_666
C17 H17 O16 0.95 2.64 3.506(9) 151.9 1_545
C20 H20 O20 0.95 2.58 3.476(10) 157.9 3_666
C35 H35 O18 0.95 2.59 3.440(8) 149.8 1_445
C37 H37 O15 0.95 2.63 3.463(8) 147.0 2_546
C52 H52 O8 0.95 2.46 3.010(7) 116.5 .
C61 H61A O23 0.98 2.66 3.535(9) 148.9 1_556
C61 H61B F2 0.98 2.56 3.059(8) 111.4 .
C63 H63A O7 0.98 2.35 2.957(7) 119.6 .
C64 H64A O17 0.99 2.63 3.488(7) 144.8 1_545
C64 H64B O5 0.99 2.52 3.010(6) 110.2 .
C64 H64B O18 0.99 2.66 3.528(8) 146.8 1_445
C66 H66C O9 0.98 2.46 3.131(7) 125.3 .
C71 H71A O11 0.98 2.69 3.587(11) 152.8 1_554
C72 H72C O12 0.98 2.53 3.450(12) 156.1 2_656
C77 H77B O19 0.99 2.45 3.416(17) 163.8 3_676

loop_
_geom_torsion_atom_site_label_1
_geom_torsion_atom_site_label_2
_geom_torsion_atom_site_label_3
_geom_torsion_atom_site_label_4
_geom_torsion
Fe1 O1 C47 C46 157.3(3)
Fe1 O1 C47 C48 -84.6(4)
Fe1 O1 C47 C53 36.5(5)
Fe1 O3 C13 C12 -78.6(4)
Fe1 O3 C13 C14 39.8(4)
Fe1 O3 C13 C19 160.1(3)
Fe1 O6 C58 O7 7.0(8)
Fe1 O6 C58 C59 -174.2(4)
Fe1 N1 C14 C13 18.6(6)
Fe1 N1 C14 C15 -163.1(4)
Fe1 N1 C18 C17 163.5(5)
Fe1 N6 C53 C47 -7.3(7)
Fe1 N6 C53 C54 174.1(5)
Fe1 N6 C57 C56 -173.3(6)
Fe2 O2 C30 C29 -82.6(4)
Fe2 O2 C30 C31 34.3(4)
Fe2 O2 C30 C36 156.0(3)
Fe2 O3 C13 C12 160.0(3)
Fe2 O3 C13 C14 -81.6(4)
Fe2 O3 C13 C19 38.7(4)
Fe2 N2 C19 C13 -5.7(5)
Fe2 N2 C19 C20 178.4(4)
Fe2 N2 C23 C22 179.5(5)
Fe2 N3 C31 C30 23.8(5)
Fe2 N3 C31 C32 -160.5(4)
Fe2 N3 C35 C34 161.8(4)
Fe3 O1 C47 C46 -87.3(5)
Fe3 O1 C47 C48 30.8(5)
Fe3 O1 C47 C53 151.9(4)
Fe3 O2 C30 C29 160.3(3)
Fe3 O2 C30 C31 -82.8(4)
Fe3 O2 C30 C36 39.0(4)
Fe3 O8 C60 O9 11.1(8)
Fe3 O8 C60 C61 -169.3(4)
Fe3 N4 C36 C30 -11.2(5)
Fe3 N4 C36 C37 172.7(4)
Fe3 N4 C40 C39 -175.5(4)
Fe3 N5 C48 C47 15.2(6)
Fe3 N5 C48 C49 -163.5(5)
Fe3 N5 C52 C51 164.7(5)
Sc1 O7 C58 O6 -40.0(10)
Sc1 O7 C58 C59 141.2(5)
Sc1 O9 C60 O8 26.8(8)
Sc1 O9 C60 C61 -152.8(4)
Sc1 O13 C64 C65 -53.1(5)
Sc1 O14 C65 C64 -28.0(6)
O1 C47 C48 N5 -27.2(6)
O1 C47 C48 C49 151.4(6)
O1 C47 C53 N6 -18.8(7)
O1 C47 C53 C54 159.7(6)
O2 C30 C31 N3 -35.3(5)
O2 C30 C31 C32 149.1(5)
O2 C30 C36 N4 -16.3(5)
O2 C30 C36 C37 159.7(5)
O3 C13 C14 N1 -36.0(6)
O3 C13 C14 C15 145.8(5)
O3 C13 C19 N2 -19.4(5)
O3 C13 C19 C20 156.4(5)
O10 S1 C62 F1 60.0(5)
O10 S1 C62 F2 -60.0(5)
O10 S1 C62 F3 -179.9(4)
O11 S1 O10 Sc1 24.3(4)
O11 S1 C62 F1 178.6(5)
O11 S1 C62 F2 58.5(5)
O11 S1 C62 F3 -61.3(5)
O12 S1 O10 Sc1 -113.7(4)
O12 S1 C62 F1 -58.9(6)
O12 S1 C62 F2 -179.0(5)
O12 S1 C62 F3 61.2(5)
O13 C64 C65 O14 51.7(6)
O15 S2 C67 F4 179.7(8)
O15 S2 C67 F5 61.0(7)
O15 S2 C67 F6 -60.2(9)
O16 S2 C67 F4 -61.1(9)
O16 S2 C67 F5 -179.8(7)
O16 S2 C67 F6 59.0(9)
O17 S2 C67 F4 61.4(9)
O17 S2 C67 F5 -57.3(7)
O17 S2 C67 F6 -178.5(8)
O18 S3 O20 S3A 66.3(5)
O18 S3 C76 F7 169.3(9)
O18 S3 C76 F8 61.7(10)
O18 S3 C76 F9 -63.1(12)
O18 S3A O20 S3 -55.4(4)
O18 S3A C76A F7 -172.1(10)
O18 S3A C76A F8 -65.3(11)
O18 S3A C76A F9A 64.1(12)
O19 S3 O18 S3A 162.2(6)
O19 S3 O20 S3A -156.0(6)
O19 S3 C76 F7 49.1(11)
O19 S3 C76 F8 -58.5(10)
O19 S3 C76 F9 176.7(11)
O19A S3A O18 S3 -163.1(9)
O19A S3A O20 S3 171.1(10)
O19A S3A C76A F7 -57.0(12)
O19A S3A C76A F8 49.7(12)
O19A S3A C76A F9A 179.1(11)
O20 S3 O18 S3A -61.1(5)
O20 S3 C76 F7 -67.7(11)
O20 S3 C76 F8 -175.3(8)
O20 S3 C76 F9 59.9(12)
O20 S3A O18 S3 60.4(5)
O20 S3A C76A F7 68.3(12)
O20 S3A C76A F8 175.1(9)
O20 S3A C76A F9A -55.6(12)
O22 C73 C74 O21 -65.7(15)
N1 C14 C15 C16 -1.9(9)
N2 C19 C20 C21 2.0(9)
N3 C31 C32 C33 -4.2(8)
N4 C36 C37 C38 3.6(8)
N5 C48 C49 C50 -3.7(10)
N6 C53 C54 C55 -0.2(10)
C1 C2 C3 C4 -5.0(7)
C1 C2 C24 C25 -60.8(6)
C1 C2 C24 C29 116.6(6)
C1 C6 C7 C8 123.6(6)
C1 C6 C7 C12 -58.7(7)
C2 C1 C6 C5 -3.6(7)
C2 C1 C6 C7 172.6(5)
C2 C3 C4 C5 5.5(8)
C2 C3 C4 C41 -170.9(5)
C2 C24 C25 C26 178.8(5)
C2 C24 C29 C28 179.5(5)
C2 C24 C29 C30 -4.1(7)
C3 C2 C24 C25 124.2(5)
C3 C2 C24 C29 -58.3(7)
C3 C4 C5 C6 -5.1(8)
C3 C4 C41 C42 -57.0(7)
C3 C4 C41 C46 121.6(6)
C4 C5 C6 C1 4.1(8)
C4 C5 C6 C7 -172.2(5)
C4 C41 C42 C43 -177.4(6)
C4 C41 C46 C45 176.6(5)
C4 C41 C46 C47 -6.0(9)
C5 C4 C41 C42 126.7(6)
C5 C4 C41 C46 -54.7(8)
C5 C6 C7 C8 -60.1(7)
C5 C6 C7 C12 117.6(6)
C6 C1 C2 C3 4.0(7)
C6 C1 C2 C24 -171.1(5)
C6 C7 C8 C9 179.5(6)
C6 C7 C12 C11 179.8(5)
C6 C7 C12 C13 -1.5(8)
C7 C8 C9 C10 1.1(11)
C7 C12 C13 O3 -31.4(6)
C7 C12 C13 C14 -147.9(5)
C7 C12 C13 C19 87.3(6)
C8 C7 C12 C11 -2.6(8)
C8 C7 C12 C13 176.1(5)
C8 C9 C10 C11 -3.0(10)
C9 C10 C11 C12 2.1(9)
C10 C11 C12 C7 0.7(8)
C10 C11 C12 C13 -178.0(5)
C11 C12 C13 O3 147.2(5)
C11 C12 C13 C14 30.8(6)
C11 C12 C13 C19 -94.0(6)
C12 C7 C8 C9 1.7(9)
C12 C13 C14 N1 83.9(5)
C12 C13 C14 C15 -94.3(6)
C12 C13 C19 N2 -140.9(4)
C12 C13 C19 C20 34.8(7)
C13 C14 C15 C16 176.1(6)
C13 C19 C20 C21 -173.5(6)
C14 N1 C18 C17 -0.4(9)
C14 C13 C19 N2 96.4(5)
C14 C13 C19 C20 -87.8(6)
C14 C15 C16 C17 -0.3(10)
C15 C16 C17 C18 2.1(11)
C16 C17 C18 N1 -1.8(11)
C18 N1 C14 C13 -176.0(5)
C18 N1 C14 C15 2.3(8)
C19 N2 C23 C22 -0.2(8)
C19 C13 C14 N1 -152.3(4)
C19 C13 C14 C15 29.5(7)
C19 C20 C21 C22 -0.1(12)
C20 C21 C22 C23 -1.8(12)
C21 C22 C23 N2 2.0(11)
C23 N2 C19 C13 174.1(4)
C23 N2 C19 C20 -1.8(8)
C24 C2 C3 C4 170.0(5)
C24 C25 C26 C27 1.8(9)
C24 C29 C30 O2 -30.9(6)
C24 C29 C30 C31 -147.2(5)
C24 C29 C30 C36 87.7(6)
C25 C24 C29 C28 -3.1(7)
C25 C24 C29 C30 173.3(5)
C25 C26 C27 C28 -2.9(9)
C26 C27 C28 C29 1.0(9)
C27 C28 C29 C24 2.1(8)
C27 C28 C29 C30 -174.5(5)
C28 C29 C30 O2 145.5(5)
C28 C29 C30 C31 29.2(6)
C28 C29 C30 C36 -95.9(5)
C29 C24 C25 C26 1.3(8)
C29 C30 C31 N3 84.6(5)
C29 C30 C31 C32 -90.9(6)
C29 C30 C36 N4 -138.3(4)
C29 C30 C36 C37 37.8(7)
C30 C31 C32 C33 170.9(5)
C30 C36 C37 C38 -172.2(5)
C31 N3 C35 C34 -0.3(8)
C31 C30 C36 N4 100.5(5)
C31 C30 C36 C37 -83.4(6)
C31 C32 C33 C34 1.0(8)
C32 C33 C34 C35 2.3(9)
C33 C34 C35 N3 -2.7(9)
C35 N3 C31 C30 -171.9(4)
C35 N3 C31 C32 3.9(7)
C36 N4 C40 C39 -0.8(8)
C36 C30 C31 N3 -152.1(4)
C36 C30 C31 C32 32.4(7)
C36 C37 C38 C39 -1.4(9)
C37 C38 C39 C40 -1.7(9)
C38 C39 C40 N4 2.9(9)
C40 N4 C36 C30 173.6(4)
C40 N4 C36 C37 -2.5(8)
C41 C4 C5 C6 171.1(5)
C41 C42 C43 C44 1.4(12)
C41 C46 C47 O1 -28.2(7)
C41 C46 C47 C48 -144.5(5)
C41 C46 C47 C53 91.5(6)
C42 C41 C46 C45 -4.8(8)
C42 C41 C46 C47 172.6(6)
C42 C43 C44 C45 -5.6(12)
C43 C44 C45 C46 4.7(11)
C44 C45 C46 C41 0.6(9)
C44 C45 C46 C47 -176.8(6)
C45 C46 C47 O1 149.1(5)
C45 C46 C47 C48 32.8(7)
C45 C46 C47 C53 -91.2(6)
C46 C41 C42 C43 3.9(10)
C46 C47 C48 N5 92.4(5)
C46 C47 C48 C49 -88.9(7)
C46 C47 C53 N6 -140.4(5)
C46 C47 C53 C54 38.2(8)
C47 C48 C49 C50 177.8(6)
C47 C53 C54 C55 -178.7(6)
C48 N5 C52 C51 -0.5(8)
C48 C47 C53 N6 97.9(6)
C48 C47 C53 C54 -83.5(7)
C48 C49 C50 C51 2.1(11)
C49 C50 C51 C52 0.2(12)
C50 C51 C52 N5 -1.1(10)
C52 N5 C48 C47 -178.4(5)
C52 N5 C48 C49 2.9(8)
C53 N6 C57 C56 0.7(11)
C53 C47 C48 N5 -145.3(5)
C53 C47 C48 C49 33.4(7)
C53 C54 C55 C56 0.9(11)
C54 C55 C56 C57 -0.8(12)
C55 C56 C57 N6 0.0(12)
C57 N6 C53 C47 178.0(6)
C57 N6 C53 C54 -0.6(9)
C62 S1 O10 Sc1 135.4(3)
C63 O13 C64 C65 90.7(6)
C66 O14 C65 C64 -176.1(5)
C69 O23 C70 C71 -178.2(8)
C70 O23 C69 C68 -177.2(8)
C72 O22 C73 C74 172.0(9)
C75 O21 C74 C73 176.1(11)
C76 S3 O18 S3A 51.3(6)
C76 S3 O20 S3A -46.9(6)
C76 F7 C76A S3A 45.3(12)
C76 F7 C76A F8 -64.2(14)
C76 F7 C76A F9A 165(3)
C76 F8 C76A S3A -46.7(10)
C76 F8 C76A F7 61.8(12)
C76 F8 C76A F9A -170(2)
C76A S3A O18 S3 -55.8(7)
C76A S3A O20 S3 56.0(6)
C76A F7 C76 S3 -50.4(14)
C76A F7 C76 F8 60.2(15)
C76A F7 C76 F9 -177(2)
C76A F8 C76 S3 51.7(13)
C76A F8 C76 F7 -62.7(14)
C76A F8 C76 F9 175(2)
